data_4505953
loop_
_publ_author_name
'Liu, Fu-Jing'
'Hao, Hong-Jun'
'Sun, Cheng-Jie'
'Lin, Xiao-Hang'
'Chen, Hao-Peng'
'Huang, Rong-Bin'
'Zheng, Lan-Sun'

_publ_section_title
;
 Syntheses, Structures, and Photoluminescences of Four Cd(II) Coordination
 Architectures Based on 1-(4-Pyridylmethyl)-2-methylimidazole and Aromatic
 Carboxylates: From One-Dimensional Chain to Three-Dimensional
 Coordination Architecture
;
_journal_issue 4
_journal_name_full 'Crystal Growth &amp; Design'
_journal_page_first 2004
_journal_paper_doi 10.1021/cg201708x
_journal_volume 12
_journal_year 2012
_chemical_formula_moiety 'C86 H100 Cd3 N6 O12'
_chemical_formula_sum 'C86 H100 Cd3 N6 O12'
_chemical_formula_weight 1746.92
_chemical_name_systematic
; 
 ? 
;
_space_group_IT_number 14
_symmetry_cell_setting monoclinic
_symmetry_space_group_name_Hall '-P 2yn'
_symmetry_space_group_name_H-M 'P 1 21/n 1'
_atom_sites_solution_hydrogens geom
_atom_sites_solution_primary direct
_atom_sites_solution_secondary difmap
_audit_creation_method SHELXL-97
_cell_angle_alpha 90.00
_cell_angle_beta 115.071(3)
_cell_angle_gamma 90.00
_cell_formula_units_Z 2
_cell_length_a 19.301(3)
_cell_length_b 12.677(2)
_cell_length_c 19.591(3)
_cell_measurement_reflns_used 6595
_cell_measurement_temperature 173(2)
_cell_measurement_theta_max 56.026
_cell_measurement_theta_min 4.662
_cell_volume 4341.9(12)
_computing_cell_refinement 'SMART (Bruker, 2002)'
_computing_data_collection 'SMART (Bruker, 2002)'
_computing_data_reduction 'SAINT (Bruker, 2002)'
_computing_molecular_graphics 'DIAMOND (Brandenburg, 1999)'
_computing_publication_material SHELXTL
_computing_structure_refinement 'SHELXL-97 (Sheldrick, 1997)'
_computing_structure_solution 'SHELXS-97 (Sheldrick, 1990)'
_diffrn_ambient_temperature 173(2)
_diffrn_detector_area_resol_mean none
_diffrn_measured_fraction_theta_full 0.994
_diffrn_measured_fraction_theta_max 0.994
_diffrn_measurement_device_type 'Bruker SMART CCD'
_diffrn_measurement_method '\f and \w'
_diffrn_radiation_monochromator graphite
_diffrn_radiation_source 'fine-focus sealed tube'
_diffrn_radiation_type MoK\a
_diffrn_radiation_wavelength 0.71073
_diffrn_reflns_av_R_equivalents 0.0371
_diffrn_reflns_av_sigmaI/netI 0.0484
_diffrn_reflns_limit_h_max 22
_diffrn_reflns_limit_h_min -22
_diffrn_reflns_limit_k_max 15
_diffrn_reflns_limit_k_min -14
_diffrn_reflns_limit_l_max 7
_diffrn_reflns_limit_l_min -23
_diffrn_reflns_number 19642
_diffrn_reflns_theta_full 25.00
_diffrn_reflns_theta_max 25.00
_diffrn_reflns_theta_min 1.95
_diffrn_standards_interval_count 0
_diffrn_standards_interval_time none
_diffrn_standards_number none
_exptl_absorpt_coefficient_mu 0.788
_exptl_absorpt_correction_T_max 0.9254
_exptl_absorpt_correction_T_min 0.8584
_exptl_absorpt_correction_type multi-scan
_exptl_absorpt_process_details 'SADABS (Bruker, 2002)'
_exptl_crystal_colour brown
_exptl_crystal_density_diffrn 1.336
_exptl_crystal_density_method 'not measured'
_exptl_crystal_description block
_exptl_crystal_F_000 1796
_exptl_crystal_size_max 0.20
_exptl_crystal_size_mid 0.20
_exptl_crystal_size_min 0.10
_refine_diff_density_max 1.294
_refine_diff_density_min -0.680
_refine_diff_density_rms 0.104
_refine_ls_extinction_method none
_refine_ls_goodness_of_fit_ref 1.236
_refine_ls_hydrogen_treatment constr
_refine_ls_matrix_type full
_refine_ls_number_parameters 494
_refine_ls_number_reflns 7594
_refine_ls_number_restraints 18
_refine_ls_restrained_S_all 1.246
_refine_ls_R_factor_all 0.0644
_refine_ls_R_factor_gt 0.0555
_refine_ls_shift/su_max 0.070
_refine_ls_shift/su_mean 0.001
_refine_ls_structure_factor_coef Fsqd
_refine_ls_weighting_details 'calc w=1/[\s^2^(Fo^2^)+(0.0587P)^2^+3.0863P] where P=(Fo^2^+2Fc^2^)/3'
_refine_ls_weighting_scheme calc
_refine_ls_wR_factor_gt 0.1334
_refine_ls_wR_factor_ref 0.1380
_reflns_number_gt 6590
_reflns_number_total 7594
_reflns_threshold_expression >2sigma(I)
_cod_data_source_file cg201708x_si_002.cif
_cod_data_source_block p3
_cod_original_cell_volume 4342.1(12)
_cod_original_sg_symbol_H-M P21/n
_cod_database_code 4505953

loop_
_symmetry_equiv_pos_as_xyz
'x, y, z'
'-x+1/2, y+1/2, -z+1/2'
'-x, -y, -z'
'x-1/2, -y-1/2, z-1/2'

loop_
_atom_site_label
_atom_site_type_symbol
_atom_site_fract_x
_atom_site_fract_y
_atom_site_fract_z
_atom_site_U_iso_or_equiv
_atom_site_adp_type
_atom_site_occupancy
_atom_site_symmetry_multiplicity
_atom_site_calc_flag
_atom_site_refinement_flags
Cd1 Cd 0.44658(2) 0.23680(3) 0.91630(2) 0.03027(13) Uani 1 1 d .
Cd2 Cd 0.5000 0.5000 1.0000 0.02556(14) Uani 1 2 d S
C1 C 0.2675(3) 0.1682(4) 0.7884(3) 0.0421(13) Uani 1 1 d .
H1A H 0.2899 0.1005 0.7920 0.050 Uiso 1 1 calc R
C2 C 0.1953(3) 0.1841(4) 0.7329(3) 0.0382(13) Uani 1 1 d .
H2A H 0.1693 0.1286 0.6991 0.046 Uiso 1 1 calc R
C3 C 0.1606(3) 0.2814(4) 0.7263(3) 0.0313(11) Uani 1 1 d .
C4 C 0.2023(3) 0.3581(4) 0.7770(3) 0.0440(14) Uani 1 1 d .
H4A H 0.1810 0.4264 0.7745 0.053 Uiso 1 1 calc R
C5 C 0.2749(3) 0.3360(4) 0.8314(3) 0.0466(15) Uani 1 1 d .
H5A H 0.3023 0.3900 0.8658 0.056 Uiso 1 1 calc R
C6 C 0.0817(3) 0.2986(4) 0.6663(3) 0.0360(12) Uani 1 1 d .
H6A H 0.0793 0.2730 0.6177 0.043 Uiso 1 1 calc R
H6B H 0.0452 0.2563 0.6784 0.043 Uiso 1 1 calc R
C7 C 0.0188(3) 0.4559(4) 0.6940(3) 0.0457(14) Uani 1 1 d .
H7A H 0.0009 0.4231 0.7271 0.055 Uiso 1 1 calc R
C8 C 0.0108(3) 0.5574(4) 0.6731(3) 0.0421(13) Uani 1 1 d .
H8A H -0.0149 0.6094 0.6887 0.051 Uiso 1 1 calc R
C9 C 0.0738(3) 0.4836(4) 0.6178(3) 0.0314(11) Uani 1 1 d .
C10 C 0.1164(3) 0.4649(4) 0.5717(3) 0.0437(13) Uani 1 1 d .
H10A H 0.1194 0.5307 0.5469 0.066 Uiso 1 1 calc R
H10B H 0.0899 0.4113 0.5335 0.066 Uiso 1 1 calc R
H10C H 0.1681 0.4404 0.6042 0.066 Uiso 1 1 calc R
C11 C 0.3779(3) 0.3304(4) 1.0842(3) 0.0331(11) Uani 1 1 d .
C12 C 0.3745(3) 0.2602(4) 1.1370(3) 0.0370(12) Uani 1 1 d .
H12A H 0.3907 0.1893 1.1377 0.044 Uiso 1 1 calc R
C13 C 0.3477(3) 0.2927(5) 1.1887(3) 0.0464(14) Uani 1 1 d .
H13A H 0.3469 0.2439 1.2251 0.056 Uiso 1 1 calc R
C14 C 0.3219(3) 0.3946(5) 1.1887(3) 0.0508(15) Uani 1 1 d .
C15 C 0.3259(4) 0.4636(5) 1.1349(4) 0.0538(16) Uani 1 1 d .
H15A H 0.3090 0.5343 1.1336 0.065 Uiso 1 1 calc R
C16 C 0.3532(3) 0.4329(5) 1.0843(3) 0.0459(14) Uani 1 1 d .
H16A H 0.3553 0.4823 1.0487 0.055 Uiso 1 1 calc R
C17 C 0.2938(5) 0.4315(7) 1.2463(5) 0.082(2) Uani 1 1 d .
C18 C 0.2273(10) 0.3619(14) 1.2400(10) 0.224(7) Uani 1 1 d U
H18A H 0.2195 0.3681 1.2861 0.336 Uiso 1 1 calc R
H18B H 0.2387 0.2883 1.2332 0.336 Uiso 1 1 calc R
H18C H 0.1808 0.3842 1.1966 0.336 Uiso 1 1 calc R
C19 C 0.2724(11) 0.5333(14) 1.2419(11) 0.217(7) Uani 1 1 d U
H19A H 0.2462 0.5450 1.2746 0.326 Uiso 1 1 calc R
H19B H 0.2376 0.5504 1.1898 0.326 Uiso 1 1 calc R
H19C H 0.3177 0.5786 1.2583 0.326 Uiso 1 1 calc R
C20 C 0.3438(8) 0.3909(12) 1.3229(8) 0.181(6) Uani 1 1 d U
H20A H 0.3419 0.4393 1.3610 0.271 Uiso 1 1 calc R
H20B H 0.3966 0.3856 1.3283 0.271 Uiso 1 1 calc R
H20C H 0.3259 0.3210 1.3297 0.271 Uiso 1 1 calc R
C21 C 0.7008(3) 0.3162(4) 1.0233(3) 0.0371(12) Uani 1 1 d .
C22 C 0.7510(3) 0.3812(5) 1.0770(4) 0.0564(17) Uani 1 1 d .
H22A H 0.7327 0.4257 1.1047 0.068 Uiso 1 1 calc R
C23 C 0.8274(3) 0.3843(6) 1.0923(4) 0.071(2) Uani 1 1 d .
H23A H 0.8605 0.4290 1.1315 0.085 Uiso 1 1 calc R
C24 C 0.8567(3) 0.3257(6) 1.0533(4) 0.0599(18) Uani 1 1 d .
C25 C 0.8076(4) 0.2589(5) 1.0005(5) 0.070(2) Uani 1 1 d .
H25A H 0.8270 0.2141 0.9738 0.084 Uiso 1 1 calc R
C26 C 0.7297(3) 0.2538(5) 0.9840(4) 0.0540(17) Uani 1 1 d .
H26A H 0.6970 0.2074 0.9460 0.065 Uiso 1 1 calc R
C27 C 0.9417(4) 0.3283(8) 1.0691(5) 0.085(3) Uani 1 1 d .
C28 C 0.9809(5) 0.4260(11) 1.1158(7) 0.161(6) Uani 1 1 d .
H28A H 1.0329 0.4319 1.1192 0.242 Uiso 1 1 calc R
H28B H 0.9832 0.4192 1.1666 0.242 Uiso 1 1 calc R
H28C H 0.9517 0.4892 1.0915 0.242 Uiso 1 1 calc R
C29 C 0.9496(5) 0.3406(9) 0.9964(6) 0.120(4) Uani 1 1 d .
H29A H 0.9328 0.2756 0.9668 0.180 Uiso 1 1 calc R
H29B H 1.0032 0.3545 1.0073 0.180 Uiso 1 1 calc R
H29C H 0.9178 0.3997 0.9677 0.180 Uiso 1 1 calc R
C30 C 0.9792(5) 0.2350(11) 1.1097(9) 0.190(8) Uani 1 1 d .
H30A H 0.9657 0.1748 1.0751 0.285 Uiso 1 1 calc R
H30B H 0.9628 0.2211 1.1498 0.285 Uiso 1 1 calc R
H30C H 1.0347 0.2455 1.1319 0.285 Uiso 1 1 calc R
C31 C 0.4233(3) 0.4813(4) 0.7450(3) 0.0310(11) Uani 1 1 d .
C32 C 0.4575(3) 0.5716(4) 0.7346(3) 0.0358(12) Uani 1 1 d .
H32A H 0.4995 0.6021 0.7758 0.043 Uiso 1 1 calc R
C33 C 0.4304(3) 0.6180(4) 0.6635(3) 0.0415(13) Uani 1 1 d .
H33A H 0.4549 0.6796 0.6569 0.050 Uiso 1 1 calc R
C34 C 0.3690(3) 0.5774(5) 0.6025(3) 0.0402(13) Uani 1 1 d .
C35 C 0.3354(3) 0.4871(5) 0.6142(3) 0.0475(15) Uani 1 1 d .
H35A H 0.2928 0.4573 0.5733 0.057 Uiso 1 1 calc R
C36 C 0.3621(3) 0.4395(4) 0.6835(3) 0.0392(13) Uani 1 1 d .
H36A H 0.3382 0.3769 0.6895 0.047 Uiso 1 1 calc R
C37 C 0.3411(4) 0.6294(5) 0.5250(3) 0.0570(17) Uani 1 1 d .
C38 C 0.4052(5) 0.6211(8) 0.4989(4) 0.100(3) Uani 1 1 d .
H38A H 0.4175 0.5467 0.4962 0.149 Uiso 1 1 calc R
H38B H 0.4506 0.6580 0.5347 0.149 Uiso 1 1 calc R
H38C H 0.3884 0.6533 0.4489 0.149 Uiso 1 1 calc R
C39 C 0.2703(4) 0.5770(6) 0.4660(3) 0.0664(19) Uani 1 1 d .
H39A H 0.2296 0.5766 0.4834 0.100 Uiso 1 1 calc R
H39B H 0.2825 0.5043 0.4580 0.100 Uiso 1 1 calc R
H39C H 0.2531 0.6163 0.4186 0.100 Uiso 1 1 calc R
C40 C 0.3230(6) 0.7451(6) 0.5314(5) 0.106(3) Uani 1 1 d .
H40A H 0.2838 0.7501 0.5507 0.159 Uiso 1 1 calc R
H40B H 0.3040 0.7783 0.4815 0.159 Uiso 1 1 calc R
H40C H 0.3695 0.7814 0.5659 0.159 Uiso 1 1 calc R
C111 C 0.4073(3) 0.2964(4) 1.0290(3) 0.0334(12) Uani 1 1 d .
C211 C 0.6176(3) 0.3162(4) 1.0068(3) 0.0377(13) Uani 1 1 d .
C311 C 0.4493(3) 0.4316(4) 0.8212(3) 0.0362(12) Uani 1 1 d .
N1 N 0.0453(2) 0.5748(3) 0.6256(2) 0.0353(10) Uani 1 1 d .
N2 N 0.0580(2) 0.4092(3) 0.6582(2) 0.0318(9) Uani 1 1 d .
N3 N 0.3082(2) 0.2418(3) 0.8377(2) 0.0387(11) Uani 1 1 d .
O1 O 0.4223(2) 0.2013(3) 1.02421(19) 0.0389(9) Uani 1 1 d .
O2 O 0.41488(18) 0.3653(3) 0.98511(18) 0.0339(8) Uani 1 1 d .
O3 O 0.5762(2) 0.2466(3) 0.9627(3) 0.0503(11) Uani 1 1 d .
O4 O 0.5960(2) 0.3833(3) 1.0395(2) 0.0466(10) Uani 1 1 d .
O5 O 0.4410(3) 0.3332(3) 0.8220(2) 0.0545(11) Uani 1 1 d .
O6 O 0.4748(2) 0.4909(3) 0.8776(2) 0.0469(10) Uani 1 1 d .

loop_
_atom_site_aniso_label
_atom_site_aniso_U_11
_atom_site_aniso_U_22
_atom_site_aniso_U_33
_atom_site_aniso_U_23
_atom_site_aniso_U_13
_atom_site_aniso_U_12
Cd1 0.0361(2) 0.0212(2) 0.0254(2) 0.00040(15) 0.00522(17) -0.00182(14)
Cd2 0.0289(3) 0.0241(3) 0.0183(3) -0.00118(19) 0.0047(2) -0.00318(19)
C1 0.045(3) 0.027(3) 0.042(3) -0.002(2) 0.007(3) 0.006(2)
C2 0.041(3) 0.025(3) 0.034(3) -0.002(2) 0.002(2) -0.001(2)
C3 0.035(3) 0.026(3) 0.027(3) 0.005(2) 0.007(2) 0.000(2)
C4 0.044(3) 0.028(3) 0.042(3) -0.004(3) 0.001(3) 0.006(2)
C5 0.047(3) 0.029(3) 0.036(3) -0.007(2) -0.010(3) 0.005(2)
C6 0.036(3) 0.025(3) 0.034(3) -0.001(2) 0.003(2) -0.002(2)
C7 0.049(3) 0.041(3) 0.045(3) 0.008(3) 0.019(3) -0.003(3)
C8 0.045(3) 0.036(3) 0.047(3) 0.004(3) 0.022(3) 0.009(2)
C9 0.029(2) 0.023(3) 0.030(3) 0.002(2) 0.001(2) 0.001(2)
C10 0.049(3) 0.037(3) 0.045(3) -0.001(3) 0.020(3) 0.002(3)
C11 0.030(2) 0.037(3) 0.025(3) 0.000(2) 0.004(2) -0.006(2)
C12 0.037(3) 0.035(3) 0.029(3) 0.003(2) 0.004(2) -0.005(2)
C13 0.048(3) 0.057(4) 0.032(3) 0.006(3) 0.014(3) -0.009(3)
C14 0.052(3) 0.063(4) 0.041(3) -0.006(3) 0.023(3) -0.005(3)
C15 0.061(4) 0.046(4) 0.059(4) -0.002(3) 0.029(3) 0.005(3)
C16 0.055(3) 0.040(3) 0.039(3) 0.008(3) 0.016(3) -0.003(3)
C17 0.096(6) 0.095(6) 0.072(5) 0.001(5) 0.051(5) 0.014(5)
C18 0.225(9) 0.236(9) 0.231(9) -0.012(5) 0.115(6) 0.001(5)
C19 0.238(9) 0.219(9) 0.213(9) -0.001(5) 0.114(6) 0.017(5)
C20 0.198(7) 0.196(7) 0.164(7) -0.006(5) 0.092(5) 0.023(5)
C21 0.037(3) 0.035(3) 0.039(3) 0.006(3) 0.015(2) 0.004(2)
C22 0.046(3) 0.073(4) 0.051(4) -0.024(3) 0.021(3) -0.002(3)
C23 0.039(3) 0.106(6) 0.065(5) -0.034(4) 0.020(3) -0.017(4)
C24 0.042(3) 0.086(5) 0.055(4) -0.013(4) 0.023(3) -0.002(3)
C25 0.060(4) 0.071(5) 0.095(6) -0.023(4) 0.048(4) 0.000(4)
C26 0.047(3) 0.050(4) 0.066(4) -0.023(3) 0.025(3) -0.003(3)
C27 0.048(4) 0.133(8) 0.083(6) -0.032(6) 0.038(4) -0.010(5)
C28 0.064(6) 0.242(15) 0.188(13) -0.103(12) 0.062(7) -0.064(8)
C29 0.097(7) 0.132(9) 0.165(11) -0.004(8) 0.089(8) -0.014(6)
C30 0.058(5) 0.239(15) 0.281(18) 0.181(14) 0.080(9) 0.065(7)
C31 0.036(3) 0.030(3) 0.023(3) 0.000(2) 0.009(2) 0.004(2)
C32 0.041(3) 0.035(3) 0.030(3) -0.003(2) 0.013(2) -0.004(2)
C33 0.047(3) 0.038(3) 0.039(3) 0.008(3) 0.018(3) -0.004(3)
C34 0.038(3) 0.050(3) 0.032(3) 0.015(3) 0.015(3) 0.010(3)
C35 0.042(3) 0.065(4) 0.027(3) 0.002(3) 0.006(3) -0.007(3)
C36 0.044(3) 0.042(3) 0.028(3) -0.001(2) 0.012(2) -0.010(2)
C37 0.060(4) 0.071(5) 0.039(4) 0.022(3) 0.020(3) 0.008(3)
C38 0.082(5) 0.165(9) 0.059(5) 0.048(6) 0.038(5) 0.001(6)
C39 0.068(4) 0.094(5) 0.029(3) 0.019(4) 0.012(3) 0.015(4)
C40 0.138(8) 0.076(6) 0.056(5) 0.028(4) -0.005(5) 0.003(5)
C111 0.029(2) 0.039(3) 0.022(3) -0.002(2) 0.000(2) -0.010(2)
C211 0.039(3) 0.030(3) 0.037(3) 0.019(3) 0.010(3) 0.005(2)
C311 0.032(3) 0.042(3) 0.028(3) 0.000(3) 0.006(2) -0.004(2)
N1 0.041(2) 0.024(2) 0.032(2) -0.0002(19) 0.007(2) 0.0003(19)
N2 0.028(2) 0.025(2) 0.031(2) -0.0016(19) 0.0014(18) -0.0016(17)
N3 0.039(2) 0.034(3) 0.028(2) -0.002(2) 0.000(2) 0.0032(19)
O1 0.047(2) 0.033(2) 0.030(2) -0.0008(16) 0.0098(17) -0.0010(17)
O2 0.0373(18) 0.0345(19) 0.0240(18) -0.0004(16) 0.0072(16) -0.0116(15)
O3 0.040(2) 0.032(2) 0.070(3) 0.003(2) 0.015(2) -0.0045(17)
O4 0.039(2) 0.053(2) 0.045(2) 0.009(2) 0.0155(19) 0.0197(18)
O5 0.086(3) 0.041(2) 0.027(2) 0.0085(18) 0.015(2) -0.005(2)
O6 0.057(2) 0.055(3) 0.0227(19) -0.0015(18) 0.0115(19) -0.0118(19)

loop_
_atom_type_symbol
_atom_type_description
_atom_type_scat_dispersion_real
_atom_type_scat_dispersion_imag
_atom_type_scat_source
C C 0.0033 0.0016 'International Tables Vol C Tables 4.2.6.8 and 6.1.1.4'
H H 0.0000 0.0000 'International Tables Vol C Tables 4.2.6.8 and 6.1.1.4'
N N 0.0061 0.0033 'International Tables Vol C Tables 4.2.6.8 and 6.1.1.4'
O O 0.0106 0.0060 'International Tables Vol C Tables 4.2.6.8 and 6.1.1.4'
Cd Cd -0.8075 1.2024 'International Tables Vol C Tables 4.2.6.8 and 6.1.1.4'

loop_
_geom_angle_atom_site_label_1
_geom_angle_atom_site_label_2
_geom_angle_atom_site_label_3
_geom_angle
_geom_angle_site_symmetry_1
_geom_angle_site_symmetry_3
O5 Cd1 N1 100.92(15) . 2_546
O5 Cd1 O3 87.65(16) . .
N1 Cd1 O3 87.76(14) 2_546 .
O5 Cd1 O2 99.56(14) . .
N1 Cd1 O2 156.75(14) 2_546 .
O3 Cd1 O2 103.99(13) . .
O5 Cd1 O1 153.67(14) . .
N1 Cd1 O1 102.78(14) 2_546 .
O3 Cd1 O1 104.53(14) . .
O2 Cd1 O1 55.17(12) . .
O5 Cd1 N3 78.69(16) . .
N1 Cd1 N3 91.16(14) 2_546 .
O3 Cd1 N3 165.85(16) . .
O2 Cd1 N3 82.16(13) . .
O1 Cd1 N3 89.47(14) . .
O5 Cd1 C111 126.91(16) . .
N1 Cd1 C111 129.51(16) 2_546 .
O3 Cd1 C111 107.28(15) . .
O2 Cd1 C111 27.91(13) . .
O1 Cd1 C111 27.30(14) . .
N3 Cd1 C111 84.20(14) . .
O4 Cd2 O4 180.000(1) . 3_667
O4 Cd2 O6 96.24(15) . .
O4 Cd2 O6 83.76(15) 3_667 .
O4 Cd2 O6 83.76(15) . 3_667
O4 Cd2 O6 96.24(15) 3_667 3_667
O6 Cd2 O6 180.000(1) . 3_667
O4 Cd2 O2 89.74(13) . .
O4 Cd2 O2 90.26(14) 3_667 .
O6 Cd2 O2 90.38(13) . .
O6 Cd2 O2 89.62(13) 3_667 .
O4 Cd2 O2 90.26(14) . 3_667
O4 Cd2 O2 89.74(14) 3_667 3_667
O6 Cd2 O2 89.62(13) . 3_667
O6 Cd2 O2 90.38(13) 3_667 3_667
O2 Cd2 O2 180.000(1) . 3_667
N3 C1 C2 124.0(5) . .
N3 C1 H1A 118.0 . .
C2 C1 H1A 118.0 . .
C1 C2 C3 119.6(5) . .
C1 C2 H2A 120.2 . .
C3 C2 H2A 120.2 . .
C2 C3 C4 116.8(5) . .
C2 C3 C6 119.7(4) . .
C4 C3 C6 123.5(4) . .
C5 C4 C3 120.2(5) . .
C5 C4 H4A 119.9 . .
C3 C4 H4A 119.9 . .
N3 C5 C4 122.9(5) . .
N3 C5 H5A 118.5 . .
C4 C5 H5A 118.5 . .
N2 C6 C3 113.2(4) . .
N2 C6 H6A 108.9 . .
C3 C6 H6A 108.9 . .
N2 C6 H6B 108.9 . .
C3 C6 H6B 108.9 . .
H6A C6 H6B 107.8 . .
C8 C7 N2 106.0(5) . .
C8 C7 H7A 127.0 . .
N2 C7 H7A 127.0 . .
C7 C8 N1 109.6(5) . .
C7 C8 H8A 125.2 . .
N1 C8 H8A 125.2 . .
N1 C9 N2 109.7(4) . .
N1 C9 C10 125.5(5) . .
N2 C9 C10 124.8(4) . .
C9 C10 H10A 109.5 . .
C9 C10 H10B 109.5 . .
H10A C10 H10B 109.5 . .
C9 C10 H10C 109.5 . .
H10A C10 H10C 109.5 . .
H10B C10 H10C 109.5 . .
C16 C11 C12 118.4(5) . .
C16 C11 C111 120.8(5) . .
C12 C11 C111 120.8(5) . .
C13 C12 C11 120.4(5) . .
C13 C12 H12A 119.8 . .
C11 C12 H12A 119.8 . .
C12 C13 C14 121.8(6) . .
C12 C13 H13A 119.1 . .
C14 C13 H13A 119.1 . .
C13 C14 C15 116.6(5) . .
C13 C14 C17 122.0(6) . .
C15 C14 C17 121.3(6) . .
C16 C15 C14 122.2(6) . .
C16 C15 H15A 118.9 . .
C14 C15 H15A 118.9 . .
C15 C16 C11 120.6(6) . .
C15 C16 H16A 119.7 . .
C11 C16 H16A 119.7 . .
C19 C17 C18 109.0(11) . .
C19 C17 C20 116.4(12) . .
C18 C17 C20 92.6(10) . .
C19 C17 C14 116.5(10) . .
C18 C17 C14 108.4(9) . .
C20 C17 C14 111.0(8) . .
C17 C18 H18A 109.5 . .
C17 C18 H18B 109.5 . .
H18A C18 H18B 109.5 . .
C17 C18 H18C 109.5 . .
H18A C18 H18C 109.5 . .
H18B C18 H18C 109.5 . .
C17 C19 H19A 109.5 . .
C17 C19 H19B 109.5 . .
H19A C19 H19B 109.5 . .
C17 C19 H19C 109.4 . .
H19A C19 H19C 109.5 . .
H19B C19 H19C 109.5 . .
C17 C20 H20A 109.5 . .
C17 C20 H20B 109.5 . .
H20A C20 H20B 109.5 . .
C17 C20 H20C 109.5 . .
H20A C20 H20C 109.5 . .
H20B C20 H20C 109.5 . .
C22 C21 C26 117.0(5) . .
C22 C21 C211 121.0(5) . .
C26 C21 C211 122.0(5) . .
C21 C22 C23 122.2(6) . .
C21 C22 H22A 118.9 . .
C23 C22 H22A 118.9 . .
C24 C23 C22 121.9(6) . .
C24 C23 H23A 119.0 . .
C22 C23 H23A 119.0 . .
C23 C24 C25 116.6(6) . .
C23 C24 C27 122.9(6) . .
C25 C24 C27 120.5(6) . .
C24 C25 C26 122.5(6) . .
C24 C25 H25A 118.7 . .
C26 C25 H25A 118.7 . .
C21 C26 C25 119.7(6) . .
C21 C26 H26A 120.1 . .
C25 C26 H26A 120.1 . .
C30 C27 C29 112.3(9) . .
C30 C27 C24 109.8(8) . .
C29 C27 C24 109.8(7) . .
C30 C27 C28 109.1(10) . .
C29 C27 C28 105.0(9) . .
C24 C27 C28 110.6(7) . .
C27 C28 H28A 109.5 . .
C27 C28 H28B 109.5 . .
H28A C28 H28B 109.5 . .
C27 C28 H28C 109.5 . .
H28A C28 H28C 109.5 . .
H28B C28 H28C 109.5 . .
C27 C29 H29A 109.5 . .
C27 C29 H29B 109.5 . .
H29A C29 H29B 109.5 . .
C27 C29 H29C 109.5 . .
H29A C29 H29C 109.5 . .
H29B C29 H29C 109.5 . .
C27 C30 H30A 109.5 . .
C27 C30 H30B 109.5 . .
H30A C30 H30B 109.5 . .
C27 C30 H30C 109.5 . .
H30A C30 H30C 109.5 . .
H30B C30 H30C 109.5 . .
C32 C31 C36 118.3(5) . .
C32 C31 C311 121.2(5) . .
C36 C31 C311 120.5(5) . .
C31 C32 C33 119.8(5) . .
C31 C32 H32A 120.1 . .
C33 C32 H32A 120.1 . .
C34 C33 C32 122.0(5) . .
C34 C33 H33A 119.0 . .
C32 C33 H33A 119.0 . .
C35 C34 C33 117.2(5) . .
C35 C34 C37 122.0(5) . .
C33 C34 C37 120.8(5) . .
C36 C35 C34 121.5(5) . .
C36 C35 H35A 119.2 . .
C34 C35 H35A 119.2 . .
C35 C36 C31 121.1(5) . .
C35 C36 H36A 119.4 . .
C31 C36 H36A 119.4 . .
C39 C37 C34 113.1(5) . .
C39 C37 C38 108.1(6) . .
C34 C37 C38 108.0(5) . .
C39 C37 C40 108.6(6) . .
C34 C37 C40 109.3(6) . .
C38 C37 C40 109.8(7) . .
C37 C38 H38A 109.5 . .
C37 C38 H38B 109.5 . .
H38A C38 H38B 109.5 . .
C37 C38 H38C 109.5 . .
H38A C38 H38C 109.5 . .
H38B C38 H38C 109.5 . .
C37 C39 H39A 109.5 . .
C37 C39 H39B 109.5 . .
H39A C39 H39B 109.5 . .
C37 C39 H39C 109.5 . .
H39A C39 H39C 109.5 . .
H39B C39 H39C 109.5 . .
C37 C40 H40A 109.5 . .
C37 C40 H40B 109.5 . .
H40A C40 H40B 109.5 . .
C37 C40 H40C 109.5 . .
H40A C40 H40C 109.5 . .
H40B C40 H40C 109.5 . .
O1 C111 O2 120.7(5) . .
O1 C111 C11 120.5(5) . .
O2 C111 C11 118.7(5) . .
O1 C111 Cd1 61.3(3) . .
O2 C111 Cd1 59.6(3) . .
C11 C111 Cd1 174.1(3) . .
O4 C211 O3 125.7(5) . .
O4 C211 C21 116.9(5) . .
O3 C211 C21 117.4(5) . .
O6 C311 O5 126.2(5) . .
O6 C311 C31 117.8(5) . .
O5 C311 C31 116.0(5) . .
C9 N1 C8 106.5(4) . .
C9 N1 Cd1 131.7(4) . 2_556
C8 N1 Cd1 121.6(3) . 2_556
C9 N2 C7 108.1(4) . .
C9 N2 C6 126.7(4) . .
C7 N2 C6 125.1(5) . .
C5 N3 C1 116.5(4) . .
C5 N3 Cd1 115.7(3) . .
C1 N3 Cd1 125.9(3) . .
C111 O1 Cd1 91.4(3) . .
C111 O2 Cd2 134.6(3) . .
C111 O2 Cd1 92.5(3) . .
Cd2 O2 Cd1 103.96(13) . .
C211 O3 Cd1 125.8(4) . .
C211 O4 Cd2 133.3(3) . .
C311 O5 Cd1 127.2(4) . .
C311 O6 Cd2 143.3(3) . .

loop_
_geom_bond_atom_site_label_1
_geom_bond_atom_site_label_2
_geom_bond_distance
_geom_bond_site_symmetry_2
Cd1 O5 2.179(4) .
Cd1 N1 2.242(4) 2_546
Cd1 O3 2.274(4) .
Cd1 O2 2.355(3) .
Cd1 O1 2.394(4) .
Cd1 N3 2.455(4) .
Cd1 C111 2.728(5) .
Cd2 O4 2.237(3) .
Cd2 O4 2.237(3) 3_667
Cd2 O6 2.240(4) .
Cd2 O6 2.240(4) 3_667
Cd2 O2 2.301(3) .
Cd2 O2 2.301(3) 3_667
C1 N3 1.333(6) .
C1 C2 1.372(7) .
C1 H1A 0.9500 .
C2 C3 1.384(7) .
C2 H2A 0.9500 .
C3 C4 1.379(7) .
C3 C6 1.494(7) .
C4 C5 1.383(7) .
C4 H4A 0.9500 .
C5 N3 1.336(6) .
C5 H5A 0.9500 .
C6 N2 1.462(6) .
C6 H6A 0.9900 .
C6 H6B 0.9900 .
C7 C8 1.340(8) .
C7 N2 1.366(7) .
C7 H7A 0.9500 .
C8 N1 1.373(7) .
C8 H8A 0.9500 .
C9 N1 1.316(6) .
C9 N2 1.346(6) .
C9 C10 1.475(7) .
C10 H10A 0.9800 .
C10 H10B 0.9800 .
C10 H10C 0.9800 .
C11 C16 1.385(8) .
C11 C12 1.388(7) .
C11 C111 1.481(7) .
C12 C13 1.380(8) .
C12 H12A 0.9500 .
C13 C14 1.384(8) .
C13 H13A 0.9500 .
C14 C15 1.398(8) .
C14 C17 1.517(9) .
C15 C16 1.362(8) .
C15 H15A 0.9500 .
C16 H16A 0.9500 .
C17 C19 1.346(17) .
C17 C18 1.519(17) .
C17 C20 1.491(15) .
C18 H18A 0.9800 .
C18 H18B 0.9800 .
C18 H18C 0.9800 .
C19 H19A 0.9800 .
C19 H19B 0.9800 .
C19 H19C 0.9800 .
C20 H20A 0.9800 .
C20 H20B 0.9800 .
C20 H20C 0.9800 .
C21 C22 1.363(8) .
C21 C26 1.377(8) .
C21 C211 1.498(7) .
C22 C23 1.374(8) .
C22 H22A 0.9500 .
C23 C24 1.351(9) .
C23 H23A 0.9500 .
C24 C25 1.362(9) .
C24 C27 1.535(9) .
C25 C26 1.399(9) .
C25 H25A 0.9500 .
C26 H26A 0.9500 .
C27 C30 1.439(13) .
C27 C29 1.503(12) .
C27 C28 1.536(13) .
C28 H28A 0.9800 .
C28 H28B 0.9800 .
C28 H28C 0.9800 .
C29 H29A 0.9800 .
C29 H29B 0.9800 .
C29 H29C 0.9800 .
C30 H30A 0.9800 .
C30 H30B 0.9800 .
C30 H30C 0.9800 .
C31 C32 1.379(7) .
C31 C36 1.385(7) .
C31 C311 1.499(7) .
C32 C33 1.393(7) .
C32 H32A 0.9500 .
C33 C34 1.377(7) .
C33 H33A 0.9500 .
C34 C35 1.382(8) .
C34 C37 1.529(7) .
C35 C36 1.371(7) .
C35 H35A 0.9500 .
C36 H36A 0.9500 .
C37 C39 1.518(9) .
C37 C38 1.529(9) .
C37 C40 1.526(10) .
C38 H38A 0.9800 .
C38 H38B 0.9800 .
C38 H38C 0.9800 .
C39 H39A 0.9800 .
C39 H39B 0.9800 .
C39 H39C 0.9800 .
C40 H40A 0.9800 .
C40 H40B 0.9800 .
C40 H40C 0.9800 .
C111 O1 1.252(6) .
C111 O2 1.278(6) .
C211 O4 1.239(6) .
C211 O3 1.256(6) .
C311 O6 1.251(6) .
C311 O5 1.259(6) .
N1 Cd1 2.242(4) 2_556
